data_4518225
loop_
_publ_author_name
'Weng, Yi-Gang'
'Yin, Wen-Yu'
'Jiang, Miao'
'Hou, Jin-Le'
'Shao, Jie'
'Zhu, Qin-Yu'
'Dai, Jie'

_publ_section_title
;
 Tetrathiafulvalene-Based Metal-Organic Framework as a High-Performance
 Anode for Lithium-Ion Batteries.
;
_journal_name_full 'ACS applied materials &amp; interfaces'
_journal_paper_doi 10.1021/acsami.0c14510
_journal_year 2020
_chemical_formula_sum 'C51 H35 N5 O9 S8 Zn2'
_chemical_formula_weight 1249.06
_space_group_crystal_system orthorhombic
_space_group_IT_number 27
_space_group_name_Hall 'P 2 -2c'
_space_group_name_H-M_alt 'P c c 2'
_atom_sites_solution_hydrogens geom
_audit_creation_method SHELXL-2016/6
_cell_angle_alpha 90
_cell_angle_beta 90
_cell_angle_gamma 90
_cell_formula_units_Z 4
_cell_length_a 17.9642(7)
_cell_length_b 18.9843(7)
_cell_length_c 17.5158(7)
_cell_measurement_reflns_used 9928
_cell_measurement_temperature 120(2)
_cell_measurement_theta_max 27.15
_cell_measurement_theta_min 2.43
_cell_volume 5973.5(4)
_computing_cell_refinement 'Bruker SAINT'
_computing_data_collection 'Bruker APEX2'
_computing_data_reduction 'Bruker SAINT'
_computing_molecular_graphics 'Bruker SHELXTL'
_computing_publication_material 'Bruker SHELXTL'
_computing_structure_refinement 'SHELXL-2016/6 (Sheldrick, 2016)'
_computing_structure_solution 'SHELXT 2014/5 (Sheldrick, 2014)'
_diffrn_ambient_temperature 120(2)
_diffrn_measured_fraction_theta_full 0.994
_diffrn_measured_fraction_theta_max 0.994
_diffrn_measurement_device_type 'Bruker APEX-II CCD'
_diffrn_radiation_type MoK\a
_diffrn_radiation_wavelength 0.71073
_diffrn_reflns_av_R_equivalents 0.0906
_diffrn_reflns_av_unetI/netI 0.0628
_diffrn_reflns_Laue_measured_fraction_full 0.994
_diffrn_reflns_Laue_measured_fraction_max 0.994
_diffrn_reflns_limit_h_max 22
_diffrn_reflns_limit_h_min -23
_diffrn_reflns_limit_k_max 24
_diffrn_reflns_limit_k_min -24
_diffrn_reflns_limit_l_max 22
_diffrn_reflns_limit_l_min -22
_diffrn_reflns_number 93812
_diffrn_reflns_point_group_measured_fraction_full 0.995
_diffrn_reflns_point_group_measured_fraction_max 0.995
_diffrn_reflns_theta_full 25.242
_diffrn_reflns_theta_max 27.512
_diffrn_reflns_theta_min 2.146
_exptl_absorpt_coefficient_mu 1.137
_exptl_absorpt_correction_type none&#x00A1;&#x00AF;
_exptl_crystal_colour red
_exptl_crystal_density_diffrn 1.389
_exptl_crystal_description block
_exptl_crystal_F_000 2544
_exptl_crystal_size_max 0.200
_exptl_crystal_size_mid 0.150
_exptl_crystal_size_min 0.100
_refine_diff_density_max 1.383
_refine_diff_density_min -0.751
_refine_diff_density_rms 0.135
_refine_ls_abs_structure_details
;
 Refined as an inversion twin.
;
_refine_ls_abs_structure_Flack 0.07(2)
_refine_ls_extinction_coef 0.0023(5)
_refine_ls_extinction_expression Fc^*^=kFc[1+0.001xFc^2^\l^3^/sin(2\q)]^-1/4^
_refine_ls_extinction_method 'SHELXL-2016/6 (Sheldrick 2016)'
_refine_ls_goodness_of_fit_ref 1.099
_refine_ls_hydrogen_treatment constr
_refine_ls_matrix_type full
_refine_ls_number_parameters 680
_refine_ls_number_reflns 13662
_refine_ls_number_restraints 14
_refine_ls_restrained_S_all 1.103
_refine_ls_R_factor_all 0.0947
_refine_ls_R_factor_gt 0.0637
_refine_ls_shift/su_max 0.003
_refine_ls_shift/su_mean 0.000
_refine_ls_structure_factor_coef Fsqd
_refine_ls_weighting_details 'w=1/[\s^2^(Fo^2^)+(0.1093P)^2^+4.3161P] where P=(Fo^2^+2Fc^2^)/3'
_refine_ls_weighting_scheme calc
_refine_ls_wR_factor_gt 0.1667
_refine_ls_wR_factor_ref 0.1920
_reflns_Friedel_coverage 0.935
_reflns_Friedel_fraction_full 0.996
_reflns_Friedel_fraction_max 0.996
_reflns_number_gt 10282
_reflns_number_total 13662
_reflns_threshold_expression 'I > 2\s(I)'
_cod_data_source_file am0c14510_si_002.cif
_cod_data_source_block 1
_cod_database_code 4518225
_shelx_shelxl_version_number 2016/6
_shelx_space_group_comment
;
The symmetry employed for this shelxl refinement is uniquely defined
by the following loop, which should always be used as a source of
symmetry information in preference to the above space-group names.
They are only intended as comments.
;
_shelx_estimated_absorpt_t_min 0.805
_shelx_estimated_absorpt_t_max 0.895

loop_
_space_group_symop_operation_xyz
'x, y, z'
'-x, -y, z'
'x, -y, z+1/2'
'-x, y, z+1/2'

loop_
_atom_site_label
_atom_site_type_symbol
_atom_site_fract_x
_atom_site_fract_y
_atom_site_fract_z
_atom_site_U_iso_or_equiv
_atom_site_adp_type
_atom_site_occupancy
_atom_site_site_symmetry_order
_atom_site_calc_flag
_atom_site_refinement_flags_posn
_atom_site_refinement_flags_adp
_atom_site_refinement_flags_occupancy
_atom_site_disorder_assembly
_atom_site_disorder_group
Zn1 Zn 0.31960(5) -0.16201(5) 0.54244(5) 0.0248(2) Uani 1 1 d . . . . .
Zn2 Zn 0.17934(5) -0.11623(5) 0.37610(5) 0.0247(2) Uani 1 1 d . . . . .
S1 S 0.33425(16) 0.22785(12) 0.50913(16) 0.0438(6) Uani 1 1 d . . . . .
S2 S 0.23176(18) 0.29624(13) 0.61842(19) 0.0536(7) Uani 1 1 d . . . . .
S3 S 0.38657(17) 0.38018(12) 0.44745(16) 0.0470(6) Uani 1 1 d . . . . .
S4 S 0.28584(17) 0.44938(12) 0.55784(18) 0.0542(8) Uani 1 1 d . . . . .
S5 S 0.24703(19) 0.34045(12) 0.28067(19) 0.0551(8) Uani 1 1 d . . . . .
S6 S 0.15543(17) 0.27189(12) 0.40041(16) 0.0476(7) Uani 1 1 d . . . . .
S7 S 0.19260(19) 0.49339(13) 0.34182(18) 0.0574(8) Uani 1 1 d . . . . .
S8 S 0.10060(17) 0.42394(12) 0.46057(18) 0.0507(7) Uani 1 1 d . . . . .
O1 O 0.2108(3) -0.1724(3) 0.5670(4) 0.0319(13) Uani 1 1 d . . . . .
O2 O 0.1457(4) -0.1051(3) 0.4860(4) 0.0321(14) Uani 1 1 d . . . . .
O3 O -0.0669(4) -0.1140(3) 0.8395(4) 0.0393(15) Uani 1 1 d . . . . .
O4 O -0.1499(4) -0.1157(3) 0.7467(4) 0.0386(15) Uani 1 1 d . . . . .
O5 O 0.3599(4) -0.1548(3) 0.4349(4) 0.0403(16) Uani 1 1 d . . . . .
O6 O 0.2855(4) -0.1272(4) 0.3406(4) 0.0417(16) Uani 1 1 d . U . . .
O7 O 0.5682(4) -0.1584(3) 0.0802(4) 0.0390(15) Uani 1 1 d . . . . .
O8 O 0.6520(4) -0.1663(3) 0.1705(4) 0.0379(15) Uani 1 1 d . . . . .
N1 N 0.1949(4) -0.0045(4) 0.3725(5) 0.0342(16) Uani 1 1 d . . . . .
N2 N 0.3104(4) -0.0496(4) 0.5518(4) 0.0264(15) Uani 1 1 d . . . . .
N3 N 0.3258(4) 0.7260(4) 0.5309(5) 0.0308(16) Uani 1 1 d . . . . .
N4 N 0.1702(4) 0.7703(4) 0.3822(5) 0.0315(16) Uani 1 1 d . . . . .
C1 C 0.2815(6) 0.1726(4) 0.5689(5) 0.034(2) Uani 1 1 d . . . . .
C2 C 0.2363(5) 0.2059(4) 0.6192(6) 0.038(2) Uani 1 1 d . . . . .
H2 H 0.207460 0.179509 0.654602 0.046 Uiso 1 1 calc R U . . .
C3 C 0.2993(6) 0.3069(4) 0.5460(7) 0.041(2) Uani 1 1 d . . . . .
C4 C 0.3213(6) 0.3688(6) 0.5198(7) 0.050(3) Uani 1 1 d . . . . .
C5 C 0.3428(5) 0.5036(5) 0.5026(5) 0.0350(19) Uani 1 1 d . . . . .
C6 C 0.3895(6) 0.4721(5) 0.4515(6) 0.041(2) Uani 1 1 d . . . . .
H6 H 0.421964 0.498798 0.419870 0.049 Uiso 1 1 calc R U . . .
C7 C 0.3480(6) -0.0053(5) 0.5059(6) 0.039(2) Uani 1 1 d . . . . .
H7 H 0.381604 -0.024245 0.469435 0.046 Uiso 1 1 calc R U . . .
C8 C 0.3394(6) 0.0667(5) 0.5101(6) 0.037(2) Uani 1 1 d . . . . .
H8 H 0.366154 0.096160 0.475899 0.044 Uiso 1 1 calc R U . . .
C9 C 0.2916(5) 0.0970(4) 0.5644(5) 0.0313(18) Uani 1 1 d . . . . .
C10 C 0.2555(5) 0.0508(4) 0.6132(5) 0.0323(19) Uani 1 1 d . . . . .
H10 H 0.223798 0.068107 0.652326 0.039 Uiso 1 1 calc R U . . .
C11 C 0.2664(5) -0.0211(4) 0.6042(5) 0.0316(19) Uani 1 1 d . . . . .
H11 H 0.240558 -0.051982 0.637694 0.038 Uiso 1 1 calc R U . . .
C12 C 0.2755(5) 0.6822(5) 0.5637(6) 0.036(2) Uani 1 1 d . . . . .
H12 H 0.236455 0.701686 0.593625 0.044 Uiso 1 1 calc R U . . .
C13 C 0.2795(6) 0.6094(4) 0.5545(6) 0.041(2) Uani 1 1 d . . . . .
H13 H 0.242916 0.580013 0.577295 0.049 Uiso 1 1 calc R U . . .
C14 C 0.3372(5) 0.5794(5) 0.5120(6) 0.0342(19) Uani 1 1 d . . . . .
C15 C 0.3877(5) 0.6248(5) 0.4788(6) 0.036(2) Uani 1 1 d . . . . .
H15 H 0.427067 0.607429 0.447800 0.043 Uiso 1 1 calc R U . . .
C16 C 0.3794(5) 0.6970(4) 0.4919(6) 0.036(2) Uani 1 1 d . . . . .
H16 H 0.415877 0.727478 0.470594 0.043 Uiso 1 1 calc R U . . .
C17 C 0.2123(5) 0.2180(4) 0.3432(5) 0.0345(19) Uani 1 1 d . . . . .
C18 C 0.2524(6) 0.2496(5) 0.2890(6) 0.041(2) Uani 1 1 d . . . . .
H18 H 0.283262 0.222893 0.255741 0.049 Uiso 1 1 calc R U . . .
C19 C 0.1865(7) 0.3510(5) 0.3595(7) 0.052(3) Uani 1 1 d . . . . .
C20 C 0.1639(7) 0.4137(5) 0.3832(7) 0.051(3) Uani 1 1 d . . . . .
C21 C 0.1455(6) 0.5475(5) 0.4080(6) 0.040(2) Uani 1 1 d . . . . .
C22 C 0.1066(6) 0.5146(5) 0.4608(6) 0.042(2) Uani 1 1 d . . . . .
H22 H 0.081693 0.540903 0.499182 0.051 Uiso 1 1 calc R U . . .
C23 C 0.2385(5) 0.0245(4) 0.3185(5) 0.033(2) Uani 1 1 d . . . . .
H23 H 0.264657 -0.006374 0.285266 0.039 Uiso 1 1 calc R U . . .
C24 C 0.2477(6) 0.0946(4) 0.3083(5) 0.035(2) Uani 1 1 d . . . . .
H24 H 0.280394 0.112102 0.270079 0.042 Uiso 1 1 calc R U . . .
C25 C 0.2077(5) 0.1409(4) 0.3555(5) 0.033(2) Uani 1 1 d . . . . .
C26 C 0.1639(7) 0.1126(5) 0.4108(6) 0.044(3) Uani 1 1 d . . . . .
H26 H 0.136999 0.142568 0.444333 0.053 Uiso 1 1 calc R U . . .
C27 C 0.1585(6) 0.0394(5) 0.4184(6) 0.041(2) Uani 1 1 d . . . . .
H27 H 0.127917 0.020448 0.457524 0.049 Uiso 1 1 calc R U . . .
C28 C 0.1128(5) 0.7424(4) 0.4257(5) 0.0342(19) Uani 1 1 d . . . . .
H28 H 0.078926 0.773260 0.450571 0.041 Uiso 1 1 calc R U . . .
C29 C 0.1042(6) 0.6703(5) 0.4333(6) 0.038(2) Uani 1 1 d . . . . .
H29 H 0.063774 0.651841 0.461965 0.046 Uiso 1 1 calc R U . . .
C30 C 0.1553(6) 0.6245(5) 0.3988(5) 0.035(2) Uani 1 1 d . . . . .
C31 C 0.2117(5) 0.6525(5) 0.3578(6) 0.037(2) Uani 1 1 d . . . . .
H31 H 0.248063 0.623043 0.334625 0.044 Uiso 1 1 calc R U . . .
C32 C 0.2156(6) 0.7263(4) 0.3500(6) 0.038(2) Uani 1 1 d . . . . .
H32 H 0.254240 0.745079 0.319066 0.045 Uiso 1 1 calc R U . . .
C33 C 0.0921(5) -0.1302(4) 0.6052(5) 0.0287(18) Uani 1 1 d . . . . .
C34 C 0.0227(5) -0.1031(5) 0.5831(5) 0.035(2) Uani 1 1 d . . . . .
H34 H 0.014807 -0.087817 0.532118 0.041 Uiso 1 1 calc R U . . .
C35 C -0.0335(5) -0.0989(5) 0.6354(5) 0.036(2) Uani 1 1 d . . . . .
H35 H -0.081224 -0.082934 0.619766 0.043 Uiso 1 1 calc R U . . .
C36 C -0.0218(5) -0.1174(4) 0.7107(5) 0.0309(18) Uani 1 1 d . . . . .
C37 C 0.0480(5) -0.1435(6) 0.7333(6) 0.044(2) Uani 1 1 d . . . . .
H37 H 0.057038 -0.155697 0.785101 0.052 Uiso 1 1 calc R U . . .
C38 C 0.1035(5) -0.1511(5) 0.6791(5) 0.038(2) Uani 1 1 d . . . . .
H38 H 0.149985 -0.170996 0.693314 0.045 Uiso 1 1 calc R U . . .
C39 C 0.1547(4) -0.1361(4) 0.5478(5) 0.0254(15) Uani 1 1 d . . . . .
C40 C -0.0826(6) -0.1156(4) 0.7682(5) 0.036(2) Uani 1 1 d . . . . .
C41 C 0.4096(5) -0.1476(4) 0.3132(5) 0.0306(18) Uani 1 1 d . . . . .
C42 C 0.4815(5) -0.1625(5) 0.3369(6) 0.038(2) Uani 1 1 d . . . . .
H42 H 0.491406 -0.169326 0.389693 0.046 Uiso 1 1 calc R U . . .
C43 C 0.5392(5) -0.1676(5) 0.2848(5) 0.038(2) Uani 1 1 d . . . . .
H43 H 0.587950 -0.179146 0.301602 0.046 Uiso 1 1 calc R U . . .
C44 C 0.5256(5) -0.1558(5) 0.2078(6) 0.037(2) Uani 1 1 d D . . . .
C45 C 0.4529(6) -0.1410(6) 0.1829(6) 0.050(3) Uani 1 1 d . . . . .
H45 H 0.442879 -0.133971 0.130147 0.060 Uiso 1 1 calc R U . . .
C46 C 0.3969(5) -0.1369(6) 0.2353(5) 0.039(2) Uani 1 1 d . . . . .
H46 H 0.347825 -0.126500 0.218437 0.047 Uiso 1 1 calc R U . . .
C47 C 0.3472(4) -0.1419(4) 0.3676(5) 0.0262(16) Uani 1 1 d . . . . .
C48 C 0.5856(5) -0.1610(4) 0.1495(5) 0.033(2) Uani 1 1 d D . . . .
O9 O 0.4926(6) -0.4155(6) 0.3356(5) 0.081(3) Uani 1 1 d . . . . .
N5 N 0.4836(8) -0.3720(7) 0.2167(6) 0.085(4) Uani 1 1 d . . . . .
C49 C 0.509(2) -0.3926(14) 0.2775(12) 0.169(10) Uani 1 1 d . U . . .
H49 H 0.561266 -0.387895 0.275985 0.203 Uiso 1 1 calc R U . . .
C50 C 0.4995(18) -0.3467(13) 0.1433(10) 0.153(10) Uani 1 1 d . . . . .
H50A H 0.497537 -0.295146 0.143288 0.230 Uiso 1 1 calc R U . . .
H50B H 0.462702 -0.365184 0.107109 0.230 Uiso 1 1 calc R U . . .
H50C H 0.549366 -0.362246 0.128023 0.230 Uiso 1 1 calc R U . . .
C51 C 0.4018(15) -0.3480(14) 0.2342(19) 0.166(11) Uani 1 1 d . . . . .
H51A H 0.368076 -0.388177 0.228317 0.249 Uiso 1 1 calc R U . . .
H51B H 0.387417 -0.310600 0.198578 0.249 Uiso 1 1 calc R U . . .
H51C H 0.398908 -0.330225 0.286648 0.249 Uiso 1 1 calc R U . . .

loop_
_atom_site_aniso_label
_atom_site_aniso_U_11
_atom_site_aniso_U_22
_atom_site_aniso_U_33
_atom_site_aniso_U_23
_atom_site_aniso_U_13
_atom_site_aniso_U_12
Zn1 0.0260(5) 0.0249(4) 0.0234(5) 0.0015(4) 0.0000(4) 0.0009(3)
Zn2 0.0272(5) 0.0249(4) 0.0219(4) 0.0013(4) 0.0017(4) 0.0026(3)
S1 0.0617(17) 0.0232(10) 0.0465(14) 0.0011(10) 0.0092(12) 0.0018(10)
S2 0.0709(19) 0.0258(11) 0.0640(17) -0.0014(12) 0.0186(15) 0.0037(11)
S3 0.0640(17) 0.0280(11) 0.0491(15) -0.0020(10) 0.0085(13) 0.0029(11)
S4 0.0683(18) 0.0259(11) 0.0683(19) 0.0012(11) 0.0273(15) -0.0002(11)
S5 0.083(2) 0.0244(10) 0.0583(17) 0.0006(11) 0.0202(16) -0.0044(12)
S6 0.0646(17) 0.0242(10) 0.0541(16) -0.0018(10) 0.0147(13) 0.0006(11)
S7 0.087(2) 0.0227(11) 0.0629(17) -0.0025(11) 0.0313(16) -0.0007(12)
S8 0.0650(18) 0.0249(10) 0.0623(17) 0.0009(11) 0.0162(14) -0.0042(11)
O1 0.024(3) 0.032(3) 0.040(3) 0.004(3) 0.005(3) 0.003(2)
O2 0.039(4) 0.031(3) 0.026(3) 0.000(2) -0.001(3) 0.003(3)
O3 0.045(4) 0.048(4) 0.025(3) 0.001(3) 0.006(3) -0.009(3)
O4 0.035(4) 0.045(4) 0.036(4) 0.006(3) 0.005(3) -0.002(3)
O5 0.051(4) 0.044(3) 0.026(3) -0.001(3) 0.015(3) 0.003(3)
O6 0.039(4) 0.046(4) 0.039(4) 0.002(3) 0.009(3) 0.001(3)
O7 0.040(4) 0.045(4) 0.032(4) -0.001(3) 0.009(3) 0.000(3)
O8 0.037(4) 0.037(3) 0.040(4) 0.002(3) 0.010(3) -0.001(3)
N1 0.051(4) 0.024(3) 0.028(4) 0.001(3) 0.003(4) 0.002(3)
N2 0.029(3) 0.030(3) 0.020(3) 0.005(3) -0.005(3) -0.003(3)
N3 0.031(4) 0.029(3) 0.033(4) 0.002(3) -0.001(3) 0.000(3)
N4 0.040(4) 0.030(4) 0.024(4) -0.007(3) 0.001(3) 0.004(3)
C1 0.041(5) 0.029(4) 0.033(5) -0.002(4) -0.006(4) 0.002(4)
C2 0.042(5) 0.026(4) 0.047(5) -0.001(4) 0.002(4) -0.002(4)
C3 0.049(5) 0.024(4) 0.050(6) -0.002(4) 0.004(5) 0.003(4)
C4 0.056(7) 0.040(5) 0.053(7) 0.003(5) 0.016(5) 0.002(5)
C5 0.044(5) 0.026(4) 0.035(5) 0.000(4) 0.001(4) 0.004(4)
C6 0.043(5) 0.046(5) 0.034(5) 0.001(4) 0.003(4) 0.005(4)
C7 0.048(5) 0.028(4) 0.040(5) -0.001(4) -0.001(4) -0.001(4)
C8 0.046(5) 0.024(4) 0.039(5) 0.000(4) 0.004(4) -0.005(4)
C9 0.038(5) 0.029(4) 0.026(4) 0.002(3) -0.006(4) -0.004(4)
C10 0.037(5) 0.025(4) 0.035(5) -0.003(4) -0.003(4) -0.005(3)
C11 0.028(4) 0.034(4) 0.033(5) -0.001(4) 0.000(4) 0.000(3)
C12 0.038(5) 0.030(4) 0.041(5) 0.001(4) 0.007(4) 0.001(4)
C13 0.050(6) 0.023(4) 0.050(6) 0.005(4) 0.005(5) -0.001(4)
C14 0.036(5) 0.029(4) 0.038(5) -0.001(4) 0.002(4) 0.004(4)
C15 0.035(5) 0.027(4) 0.045(5) -0.005(4) 0.006(4) 0.005(4)
C16 0.038(5) 0.022(4) 0.047(5) 0.004(4) 0.010(4) 0.007(4)
C17 0.042(5) 0.027(4) 0.035(5) -0.001(4) -0.005(4) 0.000(4)
C18 0.055(6) 0.028(4) 0.041(5) 0.000(4) -0.004(4) -0.001(4)
C19 0.072(8) 0.028(5) 0.057(8) -0.003(5) 0.011(6) -0.003(4)
C20 0.079(8) 0.025(4) 0.049(6) 0.000(5) 0.017(6) -0.003(5)
C21 0.046(6) 0.031(4) 0.042(5) 0.000(4) -0.003(5) -0.003(4)
C22 0.048(6) 0.027(4) 0.051(6) -0.003(4) 0.004(5) 0.000(4)
C23 0.046(5) 0.022(4) 0.030(4) -0.002(3) 0.005(4) -0.001(4)
C24 0.051(6) 0.028(4) 0.025(4) -0.001(3) 0.003(4) -0.002(4)
C25 0.044(5) 0.021(4) 0.033(5) 0.003(4) -0.009(4) -0.003(4)
C26 0.074(8) 0.024(4) 0.035(5) -0.003(4) 0.000(5) 0.009(4)
C27 0.054(6) 0.041(5) 0.028(5) 0.000(4) 0.009(4) 0.004(5)
C28 0.038(5) 0.031(4) 0.033(5) 0.000(4) -0.003(4) -0.004(4)
C29 0.050(6) 0.030(4) 0.035(5) 0.001(4) 0.006(4) -0.001(4)
C30 0.052(6) 0.027(4) 0.028(4) -0.001(3) -0.003(4) -0.002(4)
C31 0.037(5) 0.028(4) 0.046(6) -0.001(4) 0.006(4) -0.003(4)
C32 0.047(6) 0.024(4) 0.042(5) -0.005(4) 0.007(4) -0.003(4)
C33 0.031(5) 0.028(4) 0.028(4) 0.004(3) -0.001(3) 0.004(3)
C34 0.035(5) 0.045(5) 0.023(4) 0.005(4) -0.001(4) 0.004(4)
C35 0.026(4) 0.044(5) 0.037(5) 0.002(4) 0.000(4) 0.009(4)
C36 0.033(5) 0.031(4) 0.029(4) 0.003(3) 0.003(4) 0.002(3)
C37 0.033(5) 0.070(7) 0.027(5) 0.007(5) -0.002(4) 0.004(5)
C38 0.033(5) 0.057(6) 0.023(4) 0.006(4) -0.005(4) 0.004(4)
C39 0.029(4) 0.027(3) 0.020(4) 0.000(3) -0.001(3) -0.001(3)
C40 0.045(6) 0.032(4) 0.030(5) 0.000(3) 0.003(4) -0.007(4)
C41 0.028(5) 0.033(4) 0.031(4) -0.001(4) 0.003(4) -0.004(3)
C42 0.038(6) 0.045(5) 0.031(5) -0.002(4) 0.004(4) -0.001(4)
C43 0.027(5) 0.060(6) 0.028(5) 0.002(4) -0.003(4) -0.002(4)
C44 0.035(5) 0.042(5) 0.035(5) 0.010(4) 0.005(4) -0.002(4)
C45 0.039(6) 0.081(8) 0.029(5) 0.004(5) 0.008(4) 0.014(5)
C46 0.026(5) 0.065(6) 0.027(4) 0.002(4) 0.006(4) 0.002(4)
C47 0.023(4) 0.021(3) 0.035(5) -0.002(3) -0.008(4) 0.000(3)
C48 0.032(5) 0.031(4) 0.038(5) -0.004(3) 0.012(4) -0.002(3)
O9 0.100(7) 0.108(7) 0.035(4) 0.013(5) 0.011(5) 0.020(6)
N5 0.094(10) 0.113(10) 0.049(6) 0.024(6) -0.008(6) -0.036(8)
C49 0.26(2) 0.179(19) 0.064(11) 0.029(12) -0.039(15) -0.051(18)
C50 0.24(3) 0.17(2) 0.054(10) 0.013(12) 0.030(15) 0.00(2)
C51 0.15(2) 0.14(2) 0.20(3) 0.00(2) 0.06(2) -0.009(18)

loop_
_atom_type_symbol
_atom_type_description
_atom_type_scat_dispersion_real
_atom_type_scat_dispersion_imag
_atom_type_scat_source
C C 0.0033 0.0016 'International Tables Vol C Tables 4.2.6.8 and 6.1.1.4'
H H 0.0000 0.0000 'International Tables Vol C Tables 4.2.6.8 and 6.1.1.4'
N N 0.0061 0.0033 'International Tables Vol C Tables 4.2.6.8 and 6.1.1.4'
O O 0.0106 0.0060 'International Tables Vol C Tables 4.2.6.8 and 6.1.1.4'
S S 0.1246 0.1234 'International Tables Vol C Tables 4.2.6.8 and 6.1.1.4'
Zn Zn 0.2839 1.4301 'International Tables Vol C Tables 4.2.6.8 and 6.1.1.4'

loop_
_geom_angle_atom_site_label_1
_geom_angle_atom_site_label_2
_geom_angle_atom_site_label_3
_geom_angle
_geom_angle_site_symmetry_1
_geom_angle_site_symmetry_3
_geom_angle_publ_flag
O1 Zn1 O5 123.6(3) . . ?
O1 Zn1 O7 149.3(3) . 4_655 ?
O5 Zn1 O7 87.0(3) . 4_655 ?
O1 Zn1 N3 88.5(2) . 1_545 ?
O5 Zn1 N3 87.8(3) . 1_545 ?
O7 Zn1 N3 90.7(3) 4_655 1_545 ?
O1 Zn1 N2 90.3(2) . . ?
O5 Zn1 N2 91.8(3) . . ?
O7 Zn1 N2 91.0(2) 4_655 . ?
N3 Zn1 N2 178.3(3) 1_545 . ?
O1 Zn1 O8 90.2(3) . 4_655 ?
O5 Zn1 O8 146.2(3) . 4_655 ?
O7 Zn1 O8 59.1(3) 4_655 4_655 ?
N3 Zn1 O8 92.6(3) 1_545 4_655 ?
N2 Zn1 O8 88.7(2) . 4_655 ?
O1 Zn1 C48 119.8(3) . 4_655 ?
O5 Zn1 C48 116.6(3) . 4_655 ?
O7 Zn1 C48 29.6(3) 4_655 4_655 ?
N3 Zn1 C48 92.4(3) 1_545 4_655 ?
N2 Zn1 C48 89.3(3) . 4_655 ?
O8 Zn1 C48 29.6(3) 4_655 4_655 ?
O6 Zn2 O2 125.8(3) . . ?
O6 Zn2 O3 144.1(3) . 4_554 ?
O2 Zn2 O3 90.1(3) . 4_554 ?
O6 Zn2 N1 88.3(3) . . ?
O2 Zn2 N1 87.9(3) . . ?
O3 Zn2 N1 95.5(3) 4_554 . ?
O6 Zn2 N4 89.1(3) . 1_545 ?
O2 Zn2 N4 91.9(3) . 1_545 ?
O3 Zn2 N4 87.8(3) 4_554 1_545 ?
N1 Zn2 N4 176.7(3) . 1_545 ?
O6 Zn2 O4 85.1(3) . 4_554 ?
O2 Zn2 O4 148.9(2) . 4_554 ?
O3 Zn2 O4 59.3(3) 4_554 4_554 ?
N1 Zn2 O4 89.8(3) . 4_554 ?
N4 Zn2 O4 92.0(3) 1_545 4_554 ?
O6 Zn2 C40 114.5(3) . 4_554 ?
O2 Zn2 C40 119.8(3) . 4_554 ?
O3 Zn2 C40 29.8(3) 4_554 4_554 ?
N1 Zn2 C40 93.6(3) . 4_554 ?
N4 Zn2 C40 89.4(3) 1_545 4_554 ?
O4 Zn2 C40 29.5(3) 4_554 4_554 ?
C3 S1 C1 95.7(5) . . ?
C2 S2 C3 95.0(5) . . ?
C4 S3 C6 96.6(5) . . ?
C5 S4 C4 95.1(5) . . ?
C18 S5 C19 94.7(5) . . ?
C17 S6 C19 94.6(5) . . ?
C20 S7 C21 95.1(5) . . ?
C22 S8 C20 94.1(5) . . ?
C39 O1 Zn1 131.6(5) . . ?
C39 O2 Zn2 137.6(6) . . ?
C40 O3 Zn2 94.9(6) . 4 ?
C40 O4 Zn2 85.8(6) . 4 ?
C47 O5 Zn1 147.4(7) . . ?
C47 O6 Zn2 138.9(6) . . ?
C48 O7 Zn1 93.7(6) . 4_654 ?
C48 O8 Zn1 85.5(5) . 4_654 ?
C27 N1 C23 117.0(7) . . ?
C27 N1 Zn2 122.7(6) . . ?
C23 N1 Zn2 120.2(6) . . ?
C11 N2 C7 117.3(8) . . ?
C11 N2 Zn1 120.2(6) . . ?
C7 N2 Zn1 122.5(6) . . ?
C16 N3 C12 117.2(8) . . ?
C16 N3 Zn1 120.5(6) . 1_565 ?
C12 N3 Zn1 122.3(6) . 1_565 ?
C32 N4 C28 117.5(8) . . ?
C32 N4 Zn2 124.9(6) . 1_565 ?
C28 N4 Zn2 117.6(5) . 1_565 ?
C2 C1 C9 124.9(9) . . ?
C2 C1 S1 115.6(7) . . ?
C9 C1 S1 119.4(7) . . ?
C1 C2 S2 119.3(8) . . ?
C1 C2 H2 120.4 . . ?
S2 C2 H2 120.4 . . ?
C4 C3 S1 121.8(9) . . ?
C4 C3 S2 123.7(8) . . ?
S1 C3 S2 114.4(5) . . ?
C3 C4 S3 124.3(9) . . ?
C3 C4 S4 121.7(9) . . ?
S3 C4 S4 114.0(6) . . ?
C6 C5 C14 123.4(9) . . ?
C6 C5 S4 117.8(7) . . ?
C14 C5 S4 118.8(7) . . ?
C5 C6 S3 116.4(8) . . ?
C5 C6 H6 121.8 . . ?
S3 C6 H6 121.8 . . ?
N2 C7 C8 122.2(9) . . ?
N2 C7 H7 118.9 . . ?
C8 C7 H7 118.9 . . ?
C7 C8 C9 120.7(9) . . ?
C7 C8 H8 119.6 . . ?
C9 C8 H8 119.6 . . ?
C10 C9 C8 116.3(8) . . ?
C10 C9 C1 122.4(8) . . ?
C8 C9 C1 121.3(8) . . ?
C9 C10 C11 119.2(9) . . ?
C9 C10 H10 120.4 . . ?
C11 C10 H10 120.4 . . ?
N2 C11 C10 124.3(8) . . ?
N2 C11 H11 117.9 . . ?
C10 C11 H11 117.9 . . ?
N3 C12 C13 121.6(9) . . ?
N3 C12 H12 119.2 . . ?
C13 C12 H12 119.2 . . ?
C14 C13 C12 120.3(9) . . ?
C14 C13 H13 119.9 . . ?
C12 C13 H13 119.9 . . ?
C15 C14 C13 117.3(8) . . ?
C15 C14 C5 121.7(9) . . ?
C13 C14 C5 121.0(9) . . ?
C14 C15 C16 118.2(9) . . ?
C14 C15 H15 120.9 . . ?
C16 C15 H15 120.9 . . ?
N3 C16 C15 125.4(9) . . ?
N3 C16 H16 117.3 . . ?
C15 C16 H16 117.3 . . ?
C18 C17 C25 125.2(9) . . ?
C18 C17 S6 117.3(7) . . ?
C25 C17 S6 117.3(7) . . ?
C17 C18 S5 118.4(8) . . ?
C17 C18 H18 120.8 . . ?
S5 C18 H18 120.8 . . ?
C20 C19 S6 122.9(9) . . ?
C20 C19 S5 122.4(9) . . ?
S6 C19 S5 114.6(6) . . ?
C19 C20 S7 123.7(9) . . ?
C19 C20 S8 122.2(9) . . ?
S7 C20 S8 114.1(5) . . ?
C22 C21 C30 127.4(9) . . ?
C22 C21 S7 116.1(7) . . ?
C30 C21 S7 116.4(7) . . ?
C21 C22 S8 120.3(8) . . ?
C21 C22 H22 119.8 . . ?
S8 C22 H22 119.8 . . ?
N1 C23 C24 124.5(8) . . ?
N1 C23 H23 117.7 . . ?
C24 C23 H23 117.7 . . ?
C23 C24 C25 118.3(9) . . ?
C23 C24 H24 120.8 . . ?
C25 C24 H24 120.8 . . ?
C26 C25 C24 118.0(8) . . ?
C26 C25 C17 121.7(9) . . ?
C24 C25 C17 120.2(8) . . ?
C25 C26 C27 120.0(9) . . ?
C25 C26 H26 120.0 . . ?
C27 C26 H26 120.0 . . ?
N1 C27 C26 122.1(9) . . ?
N1 C27 H27 118.9 . . ?
C26 C27 H27 118.9 . . ?
N4 C28 C29 120.9(9) . . ?
N4 C28 H28 119.6 . . ?
C29 C28 H28 119.6 . . ?
C28 C29 C30 120.0(9) . . ?
C28 C29 H29 120.0 . . ?
C30 C29 H29 120.0 . . ?
C31 C30 C29 118.4(8) . . ?
C31 C30 C21 122.4(9) . . ?
C29 C30 C21 119.2(9) . . ?
C30 C31 C32 118.7(9) . . ?
C30 C31 H31 120.7 . . ?
C32 C31 H31 120.7 . . ?
N4 C32 C31 124.6(9) . . ?
N4 C32 H32 117.7 . . ?
C31 C32 H32 117.7 . . ?
C38 C33 C34 120.0(8) . . ?
C38 C33 C39 119.7(8) . . ?
C34 C33 C39 120.3(7) . . ?
C35 C34 C33 119.6(8) . . ?
C35 C34 H34 120.2 . . ?
C33 C34 H34 120.2 . . ?
C34 C35 C36 120.9(9) . . ?
C34 C35 H35 119.6 . . ?
C36 C35 H35 119.6 . . ?
C35 C36 C37 119.7(8) . . ?
C35 C36 C40 122.0(8) . . ?
C37 C36 C40 118.2(8) . . ?
C38 C37 C36 119.0(9) . . ?
C38 C37 H37 120.5 . . ?
C36 C37 H37 120.5 . . ?
C33 C38 C37 120.7(9) . . ?
C33 C38 H38 119.6 . . ?
C37 C38 H38 119.6 . . ?
O2 C39 O1 126.4(8) . . ?
O2 C39 C33 116.6(7) . . ?
O1 C39 C33 117.1(7) . . ?
O4 C40 O3 120.0(9) . . ?
O4 C40 C36 120.0(8) . . ?
O3 C40 C36 120.0(9) . . ?
O4 C40 Zn2 64.7(5) . 4 ?
O3 C40 Zn2 55.3(5) . 4 ?
C36 C40 Zn2 175.0(7) . 4 ?
C42 C41 C46 118.4(8) . . ?
C42 C41 C47 122.0(8) . . ?
C46 C41 C47 119.6(8) . . ?
C43 C42 C41 120.9(9) . . ?
C43 C42 H42 119.6 . . ?
C41 C42 H42 119.6 . . ?
C42 C43 C44 119.9(9) . . ?
C42 C43 H43 120.0 . . ?
C44 C43 H43 120.0 . . ?
C43 C44 C45 119.8(9) . . ?
C43 C44 C48 122.0(9) . . ?
C45 C44 C48 118.2(9) . . ?
C46 C45 C44 119.2(9) . . ?
C46 C45 H45 120.4 . . ?
C44 C45 H45 120.4 . . ?
C45 C46 C41 121.8(9) . . ?
C45 C46 H46 119.1 . . ?
C41 C46 H46 119.1 . . ?
O5 C47 O6 125.5(8) . . ?
O5 C47 C41 117.7(8) . . ?
O6 C47 C41 116.8(8) . . ?
O7 C48 O8 121.6(8) . . ?
O7 C48 C44 118.8(9) . . ?
O8 C48 C44 119.5(9) . . ?
O7 C48 Zn1 56.7(5) . 4_654 ?
O8 C48 Zn1 64.9(5) . 4_654 ?
C44 C48 Zn1 174.5(7) . 4_654 ?
C49 N5 C50 147(2) . . ?
C49 N5 C51 106(2) . . ?
C50 N5 C51 105.7(19) . . ?
O9 C49 N5 144(3) . . ?
O9 C49 H49 108.2 . . ?
N5 C49 H49 108.2 . . ?
N5 C50 H50A 109.5 . . ?
N5 C50 H50B 109.5 . . ?
H50A C50 H50B 109.5 . . ?
N5 C50 H50C 109.5 . . ?
H50A C50 H50C 109.5 . . ?
H50B C50 H50C 109.5 . . ?
N5 C51 H51A 109.5 . . ?
N5 C51 H51B 109.5 . . ?
H51A C51 H51B 109.5 . . ?
N5 C51 H51C 109.5 . . ?
H51A C51 H51C 109.5 . . ?
H51B C51 H51C 109.5 . . ?

loop_
_geom_bond_atom_site_label_1
_geom_bond_atom_site_label_2
_geom_bond_distance
_geom_bond_site_symmetry_2
_geom_bond_publ_flag
Zn1 O1 2.011(6) . ?
Zn1 O5 2.023(6) . ?
Zn1 O7 2.122(7) 4_655 ?
Zn1 N3 2.139(7) 1_545 ?
Zn1 N2 2.147(7) . ?
Zn1 O8 2.301(7) 4_655 ?
Zn1 C48 2.533(9) 4_655 ?
Zn2 O6 2.016(7) . ?
Zn2 O2 2.028(6) . ?
Zn2 O3 2.119(7) 4_554 ?
Zn2 N1 2.139(7) . ?
Zn2 N4 2.163(7) 1_545 ?
Zn2 O4 2.326(7) 4_554 ?
Zn2 C40 2.567(10) 4_554 ?
S1 C3 1.749(9) . ?
S1 C1 1.759(10) . ?
S2 C2 1.718(9) . ?
S2 C3 1.767(11) . ?
S3 C4 1.740(11) . ?
S3 C6 1.748(10) . ?
S4 C5 1.744(10) . ?
S4 C4 1.786(11) . ?
S5 C18 1.734(9) . ?
S5 C19 1.769(12) . ?
S6 C17 1.759(10) . ?
S6 C19 1.756(11) . ?
S7 C20 1.756(10) . ?
S7 C21 1.765(11) . ?
S8 C22 1.724(9) . ?
S8 C20 1.780(12) . ?
O1 C39 1.265(10) . ?
O2 C39 1.243(10) . ?
O3 C40 1.280(12) . ?
O4 C40 1.266(12) . ?
O5 C47 1.225(11) . ?
O6 C47 1.236(10) . ?
O7 C48 1.253(12) . ?
O8 C48 1.254(12) . ?
N1 C27 1.329(12) . ?
N1 C23 1.346(11) . ?
N2 C11 1.326(11) . ?
N2 C7 1.346(12) . ?
N3 C16 1.303(11) . ?
N3 C12 1.355(12) . ?
N4 C32 1.298(12) . ?
N4 C28 1.386(12) . ?
C1 C2 1.355(14) . ?
C1 C9 1.448(12) . ?
C2 H2 0.9500 . ?
C3 C4 1.323(14) . ?
C5 C6 1.366(13) . ?
C5 C14 1.452(12) . ?
C6 H6 0.9500 . ?
C7 C8 1.376(13) . ?
C7 H7 0.9500 . ?
C8 C9 1.405(13) . ?
C8 H8 0.9500 . ?
C9 C10 1.386(12) . ?
C10 C11 1.389(12) . ?
C10 H10 0.9500 . ?
C11 H11 0.9500 . ?
C12 C13 1.394(12) . ?
C12 H12 0.9500 . ?
C13 C14 1.397(14) . ?
C13 H13 0.9500 . ?
C14 C15 1.380(13) . ?
C15 C16 1.398(12) . ?
C15 H15 0.9500 . ?
C16 H16 0.9500 . ?
C17 C18 1.334(14) . ?
C17 C25 1.483(11) . ?
C18 H18 0.9500 . ?
C19 C20 1.323(14) . ?
C21 C22 1.316(14) . ?
C21 C30 1.482(13) . ?
C22 H22 0.9500 . ?
C23 C24 1.353(12) . ?
C23 H23 0.9500 . ?
C24 C25 1.404(13) . ?
C24 H24 0.9500 . ?
C25 C26 1.358(14) . ?
C26 C27 1.401(14) . ?
C26 H26 0.9500 . ?
C27 H27 0.9500 . ?
C28 C29 1.385(12) . ?
C28 H28 0.9500 . ?
C29 C30 1.401(13) . ?
C29 H29 0.9500 . ?
C30 C31 1.352(14) . ?
C31 C32 1.408(12) . ?
C31 H31 0.9500 . ?
C32 H32 0.9500 . ?
C33 C38 1.369(12) . ?
C33 C34 1.404(12) . ?
C33 C39 1.514(12) . ?
C34 C35 1.364(12) . ?
C34 H34 0.9500 . ?
C35 C36 1.381(13) . ?
C35 H35 0.9500 . ?
C36 C37 1.406(13) . ?
C36 C40 1.487(13) . ?
C37 C38 1.384(13) . ?
C37 H37 0.9500 . ?
C38 H38 0.9500 . ?
C41 C42 1.386(13) . ?
C41 C46 1.398(13) . ?
C41 C47 1.477(12) . ?
C42 C43 1.384(13) . ?
C42 H42 0.9500 . ?
C43 C44 1.388(13) . ?
C43 H43 0.9500 . ?
C44 C45 1.406(14) . ?
C44 C48 1.487(12) . ?
C45 C46 1.365(13) . ?
C45 H45 0.9500 . ?
C46 H46 0.9500 . ?
O9 C49 1.14(2) . ?
N5 C49 1.22(2) . ?
N5 C50 1.40(2) . ?
N5 C51 1.57(3) . ?
C49 H49 0.9500 . ?
C50 H50A 0.9800 . ?
C50 H50B 0.9800 . ?
C50 H50C 0.9800 . ?
C51 H51A 0.9800 . ?
C51 H51B 0.9800 . ?
C51 H51C 0.9800 . ?

loop_
_geom_torsion_atom_site_label_1
_geom_torsion_atom_site_label_2
_geom_torsion_atom_site_label_3
_geom_torsion_atom_site_label_4
_geom_torsion
_geom_torsion_site_symmetry_1
_geom_torsion_site_symmetry_2
_geom_torsion_site_symmetry_3
_geom_torsion_site_symmetry_4
_geom_torsion_publ_flag
C3 S1 C1 C2 -0.6(9) . . . . ?
C3 S1 C1 C9 -177.3(8) . . . . ?
C9 C1 C2 S2 178.7(7) . . . . ?
S1 C1 C2 S2 2.3(11) . . . . ?
C3 S2 C2 C1 -2.6(9) . . . . ?
C1 S1 C3 C4 -179.7(10) . . . . ?
C1 S1 C3 S2 -1.1(7) . . . . ?
C2 S2 C3 C4 -179.4(11) . . . . ?
C2 S2 C3 S1 2.0(7) . . . . ?
S1 C3 C4 S3 -0.4(16) . . . . ?
S2 C3 C4 S3 -178.9(7) . . . . ?
S1 C3 C4 S4 -179.7(7) . . . . ?
S2 C3 C4 S4 1.8(16) . . . . ?
C6 S3 C4 C3 -175.9(11) . . . . ?
C6 S3 C4 S4 3.4(8) . . . . ?
C5 S4 C4 C3 176.0(11) . . . . ?
C5 S4 C4 S3 -3.3(8) . . . . ?
C4 S4 C5 C6 1.9(9) . . . . ?
C4 S4 C5 C14 -179.3(8) . . . . ?
C14 C5 C6 S3 -178.6(8) . . . . ?
S4 C5 C6 S3 0.1(11) . . . . ?
C4 S3 C6 C5 -2.1(9) . . . . ?
C11 N2 C7 C8 -2.8(13) . . . . ?
Zn1 N2 C7 C8 177.2(7) . . . . ?
N2 C7 C8 C9 1.5(15) . . . . ?
C7 C8 C9 C10 1.1(14) . . . . ?
C7 C8 C9 C1 -179.3(9) . . . . ?
C2 C1 C9 C10 -0.7(15) . . . . ?
S1 C1 C9 C10 175.6(7) . . . . ?
C2 C1 C9 C8 179.7(10) . . . . ?
S1 C1 C9 C8 -4.0(12) . . . . ?
C8 C9 C10 C11 -2.2(13) . . . . ?
C1 C9 C10 C11 178.2(8) . . . . ?
C7 N2 C11 C10 1.6(13) . . . . ?
Zn1 N2 C11 C10 -178.4(7) . . . . ?
C9 C10 C11 N2 0.9(14) . . . . ?
C16 N3 C12 C13 -1.6(14) . . . . ?
Zn1 N3 C12 C13 178.8(7) 1_565 . . . ?
N3 C12 C13 C14 1.2(16) . . . . ?
C12 C13 C14 C15 -1.5(15) . . . . ?
C12 C13 C14 C5 179.3(9) . . . . ?
C6 C5 C14 C15 -11.0(16) . . . . ?
S4 C5 C14 C15 170.3(8) . . . . ?
C6 C5 C14 C13 168.2(10) . . . . ?
S4 C5 C14 C13 -10.5(14) . . . . ?
C13 C14 C15 C16 2.1(15) . . . . ?
C5 C14 C15 C16 -178.6(9) . . . . ?
C12 N3 C16 C15 2.4(15) . . . . ?
Zn1 N3 C16 C15 -178.0(8) 1_565 . . . ?
C14 C15 C16 N3 -2.8(16) . . . . ?
C19 S6 C17 C18 -4.4(9) . . . . ?
C19 S6 C17 C25 179.7(8) . . . . ?
C25 C17 C18 S5 176.8(7) . . . . ?
S6 C17 C18 S5 1.4(12) . . . . ?
C19 S5 C18 C17 2.5(10) . . . . ?
C17 S6 C19 C20 -177.1(12) . . . . ?
C17 S6 C19 S5 5.9(8) . . . . ?
C18 S5 C19 C20 177.7(12) . . . . ?
C18 S5 C19 S6 -5.4(8) . . . . ?
S6 C19 C20 S7 -178.5(8) . . . . ?
S5 C19 C20 S7 -1.8(18) . . . . ?
S6 C19 C20 S8 1.1(18) . . . . ?
S5 C19 C20 S8 177.8(7) . . . . ?
C21 S7 C20 C19 -175.9(12) . . . . ?
C21 S7 C20 S8 4.4(8) . . . . ?
C22 S8 C20 C19 174.9(12) . . . . ?
C22 S8 C20 S7 -5.4(8) . . . . ?
C20 S7 C21 C22 -1.3(10) . . . . ?
C20 S7 C21 C30 177.6(8) . . . . ?
C30 C21 C22 S8 178.7(8) . . . . ?
S7 C21 C22 S8 -2.6(12) . . . . ?
C20 S8 C22 C21 4.9(10) . . . . ?
C27 N1 C23 C24 0.2(14) . . . . ?
Zn2 N1 C23 C24 175.2(8) . . . . ?
N1 C23 C24 C25 -1.9(15) . . . . ?
C23 C24 C25 C26 2.3(14) . . . . ?
C23 C24 C25 C17 -176.1(9) . . . . ?
C18 C17 C25 C26 -178.2(10) . . . . ?
S6 C17 C25 C26 -2.8(12) . . . . ?
C18 C17 C25 C24 0.2(15) . . . . ?
S6 C17 C25 C24 175.6(7) . . . . ?
C24 C25 C26 C27 -1.3(15) . . . . ?
C17 C25 C26 C27 177.1(9) . . . . ?
C23 N1 C27 C26 0.9(15) . . . . ?
Zn2 N1 C27 C26 -174.0(8) . . . . ?
C25 C26 C27 N1 -0.4(17) . . . . ?
C32 N4 C28 C29 -0.8(14) . . . . ?
Zn2 N4 C28 C29 -178.9(7) 1_565 . . . ?
N4 C28 C29 C30 2.0(15) . . . . ?
C28 C29 C30 C31 -0.7(15) . . . . ?
C28 C29 C30 C21 179.6(9) . . . . ?
C22 C21 C30 C31 160.6(11) . . . . ?
S7 C21 C30 C31 -18.1(13) . . . . ?
C22 C21 C30 C29 -19.7(16) . . . . ?
S7 C21 C30 C29 161.6(8) . . . . ?
C29 C30 C31 C32 -1.6(15) . . . . ?
C21 C30 C31 C32 178.1(9) . . . . ?
C28 N4 C32 C31 -1.6(15) . . . . ?
Zn2 N4 C32 C31 176.3(8) 1_565 . . . ?
C30 C31 C32 N4 2.9(16) . . . . ?
C38 C33 C34 C35 -1.1(14) . . . . ?
C39 C33 C34 C35 179.3(8) . . . . ?
C33 C34 C35 C36 3.4(14) . . . . ?
C34 C35 C36 C37 -2.4(14) . . . . ?
C34 C35 C36 C40 -177.8(8) . . . . ?
C35 C36 C37 C38 -1.0(15) . . . . ?
C40 C36 C37 C38 174.6(9) . . . . ?
C34 C33 C38 C37 -2.3(15) . . . . ?
C39 C33 C38 C37 177.3(8) . . . . ?
C36 C37 C38 C33 3.3(15) . . . . ?
Zn2 O2 C39 O1 28.1(14) . . . . ?
Zn2 O2 C39 C33 -151.4(7) . . . . ?
Zn1 O1 C39 O2 34.0(12) . . . . ?
Zn1 O1 C39 C33 -146.5(6) . . . . ?
C38 C33 C39 O2 -167.5(8) . . . . ?
C34 C33 C39 O2 12.1(12) . . . . ?
C38 C33 C39 O1 13.0(12) . . . . ?
C34 C33 C39 O1 -167.4(8) . . . . ?
Zn2 O4 C40 O3 -1.8(8) 4 . . . ?
Zn2 O4 C40 C36 178.2(7) 4 . . . ?
Zn2 O3 C40 O4 2.0(9) 4 . . . ?
Zn2 O3 C40 C36 -178.1(7) 4 . . . ?
C35 C36 C40 O4 19.1(13) . . . . ?
C37 C36 C40 O4 -156.4(9) . . . . ?
C35 C36 C40 O3 -160.8(9) . . . . ?
C37 C36 C40 O3 23.7(12) . . . . ?
C46 C41 C42 C43 -0.8(14) . . . . ?
C47 C41 C42 C43 180.0(8) . . . . ?
C41 C42 C43 C44 1.8(14) . . . . ?
C42 C43 C44 C45 -2.1(15) . . . . ?
C42 C43 C44 C48 -179.6(8) . . . . ?
C43 C44 C45 C46 1.5(16) . . . . ?
C48 C44 C45 C46 179.1(9) . . . . ?
C44 C45 C46 C41 -0.6(17) . . . . ?
C42 C41 C46 C45 0.2(15) . . . . ?
C47 C41 C46 C45 179.4(9) . . . . ?
Zn1 O5 C47 O6 -2.9(16) . . . . ?
Zn1 O5 C47 C41 -179.9(8) . . . . ?
Zn2 O6 C47 O5 -1.0(14) . . . . ?
Zn2 O6 C47 C41 176.0(6) . . . . ?
C42 C41 C47 O5 -4.0(12) . . . . ?
C46 C41 C47 O5 176.8(8) . . . . ?
C42 C41 C47 O6 178.8(8) . . . . ?
C46 C41 C47 O6 -0.4(12) . . . . ?
Zn1 O7 C48 O8 -2.0(9) 4_654 . . . ?
Zn1 O7 C48 C44 176.3(7) 4_654 . . . ?
Zn1 O8 C48 O7 1.8(8) 4_654 . . . ?
Zn1 O8 C48 C44 -176.5(7) 4_654 . . . ?
C43 C44 C48 O7 171.3(9) . . . . ?
C45 C44 C48 O7 -6.2(13) . . . . ?
C43 C44 C48 O8 -10.4(13) . . . . ?
C45 C44 C48 O8 172.1(9) . . . . ?
C50 N5 C49 O9 -176(3) . . . . ?
C51 N5 C49 O9 25(5) . . . . ?
